data_9005550
loop_
_publ_author_name
'Will, G.'
'Hinze, E.'
'Abdelrahman, A. R. M.'

_publ_section_title
;
 Crystal structure analysis and refinement of digenite, Cu1.8S, in the
 temperature range 20 to 500 C under controlled sulfur partial pressure
 Sample: T = 300 C, sometimes called high-chalcocite
;
_journal_name_full 'European Journal of Mineralogy'
_journal_page_first 591
_journal_page_last 598
_journal_paper_doi 10.1127/0935-1221/2002/0014-0591
_journal_volume 14
_journal_year 2002
_chemical_compound_source Synthetic
_chemical_formula_sum 'Cu2.001 S'
_chemical_name_mineral Chalcocite
_space_group_IT_number 194
_symmetry_space_group_name_Hall '-P 6c 2c'
_symmetry_space_group_name_H-M 'P 63/m m c'
_cell_angle_alpha 90
_cell_angle_beta 90
_cell_angle_gamma 120
_cell_length_a 4.033
_cell_length_b 4.033
_cell_length_c 6.739
_cell_formula_units_Z 2
_cell_volume 94.925
_database_code_amcsd 0006938
_diffrn_ambient_temperature 573.15
_exptl_crystal_density_diffrn 5.571
_cod_original_formula_sum 'S Cu2.001'
_cod_database_code 9005550

loop_
_space_group_symop_operation_xyz
x,y,z
-x,-x+y,1/2+z
x,x-y,1/2-z
-x+y,-x,1/2-z
x-y,x,1/2+z
-y,-x,z
y,x,-z
y,-x+y,-z
-y,x-y,z
x-y,-y,1/2+z
-x+y,y,1/2-z
x,y,1/2-z
-x,-y,1/2+z
x,x-y,z
-x,-x+y,-z
x-y,x,-z
-x+y,-x,z
y,x,1/2+z
-y,-x,1/2-z
-y,x-y,1/2-z
y,-x+y,1/2+z
-x+y,y,z
x-y,-y,-z
-x,-y,-z

loop_
_atom_site_label
_atom_site_fract_x
_atom_site_fract_y
_atom_site_fract_z
_atom_site_occupancy
_atom_site_U_iso_or_equiv
S 0.33333 0.66667 0.25000 1.00000 0.03800
Cu1 0.00000 0.00000 0.25000 0.52000 0.05699
Cu2 0.33333 0.66667 0.58500 0.28500 0.05699
Cu3 0.00000 0.50000 0.00000 0.16200 0.05699
Cu4 0.18300 0.36600 0.25000 0.12500 0.05699
Cu5 0.00000 0.00000 0.00000 0.05000 0.05699

loop_
_cod_related_entry_id
_cod_related_entry_database
_cod_related_entry_code
1 AMCSD 0006938
